data_8100522
loop_
_publ_author_name
'Babizhetskyy, Volodymyr'
'Mattausch, Hansjurgen'
'Simon, Arndt'

_publ_section_title
;
Crystal structure of lanthanum borocarbide, La~5~B~4~C~5-x~ (x = 0.15)
;
_journal_issue 4
_journal_name_full 'Zeitschrift f\"ur Kristallographie - New Crystal Structures'
_journal_page_first 417
_journal_page_last 418
_journal_volume 218
_journal_year 2003
_chemical_formula_structural 'La5 B4 C5-x (x =0.15)'
_chemical_formula_sum 'C9.71 B8 La10'
_chemical_formula_weight 1595.68
_space_group_IT_number 33
_symmetry_cell_setting orthorhombic
_symmetry_space_group_name_Hall 'P 2c -2n'
_symmetry_space_group_name_H-M 'P n a 21'
_cell_angle_alpha 90.00
_cell_angle_beta 90.00
_cell_angle_gamma 90.00
_cell_formula_units_Z 4
_cell_length_a 24.657(1)
_cell_length_b 8.6051(5)
_cell_length_c 8.6540(7)
_cell_measurement_temperature 293(2)
_cell_volume 1836.2(2)
_diffrn_ambient_temperature 293(2)
_exptl_crystal_density_diffrn 5.772
_cod_database_code 8100522

loop_
_symmetry_equiv_pos_as_xyz
'x, y, z'
'-x, -y, z+1/2'
'x+1/2, -y+1/2, z'
'-x+1/2, y+1/2, z+1/2'

loop_
_atom_site_label
_atom_site_type_symbol
_atom_site_fract_x
_atom_site_fract_y
_atom_site_fract_z
_atom_site_U_iso_or_equiv
_atom_site_adp_type
_atom_site_occupancy
_atom_site_symmetry_multiplicity
_atom_site_Wyckoff_symbol
_atom_site_calc_flag
_atom_site_refinement_flags
_atom_site_disorder_assembly
_atom_site_disorder_group
La1 La 0.80396(2) 0.43239(5) -0.00110(5) 0.00985(7) Uani 1 4 a d . . .
La2 La 0.80229(2) 0.04192(5) 0.79243(4) 0.01001(7) Uani 1 4 a d . . .
La3 La 0.79808(2) 0.23799(5) 0.40902(5) 0.01010(8) Uani 1 4 a d . . .
La4 La 0.82234(1) 0.83141(4) 0.20127(4) 0.00845(7) Uani 1 4 a d . . .
La5 La 0.80280(2) 0.63322(5) 0.59952(5) 0.01270(8) Uani 1 4 a d . . .
La6 La 0.56299(2) 0.44602(4) 0.40486(4) 0.00827(7) Uani 1 4 a d . . .
La7 La 0.55851(1) 0.04640(5) 0.59372(5) 0.00830(7) Uani 1 4 a d . . .
La8 La 0.58140(2) 0.83996(5) 0.19674(5) 0.01089(7) Uani 1 4 a d . . .
La9 La 0.54959(2) 0.24642(5) 0.98910(5) 0.01116(8) Uani 1 4 a d . . .
La10 La 0.56745(2) 0.64313(5) 0.78732(5) 0.00908(7) Uani 1 4 a d . . .
C1 C 0.4060(3) 0.4661(8) 0.5880(8) 0.011(1) Uani 1 4 a d . . .
C2 C 0.4107(3) 0.0476(8) 0.3835(7) 0.009(1) Uani 1 4 a d . . .
C3 C 0.2012(3) 0.4651(8) 0.8030(9) 0.009(1) Uani 1 4 a d . . .
C4 C 0.3049(3) 0.365(1) 0.109(1) 0.013(2) Uiso 0.87(4) 4 a d P . .
C5 C 0.0847(3) 0.3542(9) 0.3000(8) 0.012(1) Uani 1 4 a d . . .
C6 C 0.4065(4) 0.258(1) 0.986(1) 0.015(2) Uiso 0.84(4) 4 a d P . .
C7 C 0.2011(3) 0.0664(9) 0.9968(8) 0.010(1) Uani 1 4 a d . . .
C8 C 0.1939(3) 0.2627(9) 0.3970(8) 0.011(1) Uani 1 4 a d . . .
C9 C 0.0746(3) 0.1572(8) 0.6952(9) 0.010(1) Uani 1 4 a d . . .
C10 C 0.3077(5) 0.162(1) 0.695(1) 0.024(2) Uani 1 4 a d . . .
B1 B 0.5287(3) 0.9367(8) 0.8897(8) 0.008(1) Uani 1 4 a d . . .
B2 B 0.1436(3) 0.037(1) 1.0215(9) 0.011(1) Uani 1 4 a d . . .
B3 B 0.9671(3) 0.0518(9) 0.5981(9) 0.010(1) Uani 1 4 a d . . .
B4 B 0.0238(3) 0.3746(9) 0.2924(9) 0.010(1) Uani 1 4 a d . . .
B5 B 0.1422(3) 0.492(1) 0.8283(9) 0.011(1) Uani 1 4 a d . . .
B6 B 0.3584(5) 0.3330(1) 0.053(1) 0.021(2) Uani 1 4 a d . . .
B7 B 0.1376(4) 0.3040(1) 0.368(1) 0.014(1) Uani 1 4 a d . . .
B8 B 0.5152(3) 0.3669(8) 0.6886(9) 0.009(1) Uani 1 4 a d . . .

loop_
_atom_site_aniso_label
_atom_site_aniso_U_11
_atom_site_aniso_U_22
_atom_site_aniso_U_33
_atom_site_aniso_U_23
_atom_site_aniso_U_13
_atom_site_aniso_U_12
La1 0.0086(1) 0.0057(2) 0.0152(2) 0.0012(1) 0.0013(1) 0.0007(1)
La2 0.0089(2) 0.0119(2) 0.0092(2) -0.0016(1) 0.0002(1) -0.0011(1)
La3 0.0100(2) 0.0060(2) 0.0143(2) 0.0016(1) -0.0005(1) -0.0004(1)
La4 0.0105(1) 0.0059(1) 0.0090(1) -0.0001(1) 0.0001(1) -0.0006(1)
La5 0.0180(2) 0.0109(2) 0.0092(1) -0.0012(1) -0.0010(1) 0.0027(1)
La6 0.0094(2) 0.0066(2) 0.0087(2) 0.0003(1) -0.00010(1) 0.0003(1)
La7 0.0086(1) 0.0083(2) 0.0079(1) 0.0009(1) -0.0005(1) -0.0015(1)
La8 0.0168(2) 0.0057(1) 0.0102(1) -0.0001(1) -0.0006(1) -0.0004(1)
La9 0.0195(2) 0.0051(2) 0.0089(2) 0.0001(1) 0.0008(1) -0.0013(1)
La10 0.0112(2) 0.0063(2) 0.0098(1) -0.0001(1) 0.0005(1) 0.0002(1)
C1 0.019(3) 0.009(3) 0.006(2) 0.002(2) -0.003(2) 0.002(2)
C2 0.011(2) 0.014(3) 0.004(2) -0.002(2) 0.001(2) 0.002(2)
C3 0.010(2) 0.007(3) 0.012(2) 0.003(2) -0.001(2) -0.002(2)
C5 0.011(2) 0.011(3) 0.014(3) -0.003(2) -0.002(2) 0.006(2)
C7 0.012(2) 0.009(3) 0.008(2) 0.002(2) -0.002(2) -0.002(2)
C8 0.013(2) 0.007(3) 0.012(2) 0.001(2) 0.002(2) 0.004(2)
C9 0.012(2) 0.007(2) 0.012(2) 0.002(2) 0.002(2) 0.001(1)
C10 0.037(5) 0.016(4) 0.021(3) -0.001(3) -0.006(4) 0.000(3)
B1 0.014(3) 0.004(3) 0.008(3) -0.001(2) -0.003(2) -0.001(2)
B2 0.013(3) 0.011(3) 0.009(3) 0.000(2) -0.007(2) 0.003(2)
B3 0.013(3) 0.007(3) 0.010(3) 0.000(2) 0.000(2) -0.005(2)
B4 0.011(3) 0.008(3) 0.010(3) 0.000(2) 0.001(2) 0.002(2)
B5 0.005(2) 0.013(3) 0.016(3) 0.001(2) -0.001(2) 0.000(2)
B6 0.022(5) 0.016(4) 0.015(3) 0.007(3) -0.004(3) -0.001(3)
B7 0.014(3) 0.009(3) 0.019(3) -0.006(2) 0.005(2) -0.002(2)
B8 0.011(3) 0.005(3) 0.012(3) 0.000(2) 0.001(2) -0.007(2)

loop_
_geom_bond_atom_site_label_1
_geom_bond_atom_site_label_2
_geom_bond_distance
_geom_bond_site_symmetry_2
_geom_bond_publ_flag
La1 C7 2.536(7) 3_554 ?
La1 B6 2.688(11) 3 ?
La1 C4 2.729(9) 3 ?
La1 C10 2.755(10) 3_554 ?
La1 C8 2.769(7) 2_664 ?
La1 C3 2.778(7) 2_664 ?
La1 B7 2.916(8) 2_664 ?
La1 C6 3.017(10) 3_554 ?
La1 La7 3.6242(6) 4_654 ?
La1 La3 3.7216(6) 4_654 ?
La1 La2 3.7689(6) 4_654 ?
La1 La5 3.7836(6) 4_644 ?
La2 C3 2.495(7) 3 ?
La2 C10 2.690(9) 3 ?
La2 C7 2.724(7) 2_654 ?
La2 C8 2.775(7) 2_655 ?
La2 B2 2.783(7) 2_654 ?
La2 C4 2.859(9) 3_556 ?
La2 B6 2.855(9) 3_556 ?
La2 C1 3.110(8) 3 ?
La2 La6 3.5583(6) 4_645 ?
La2 La3 3.7239(6) . ?
La2 La3 3.7393(6) 4_645 ?
La2 La1 3.7689(6) 4_645 ?
La3 C8 2.571(7) 3 ?
La3 C10 2.631(10) 3 ?
La3 C3 2.715(7) 2_664 ?
La3 C7 2.727(8) 2_654 ?
La3 C4 2.745(9) 3 ?
La3 B5 2.841(8) 2_664 ?
La3 B2 2.939(8) 2_654 ?
La3 La10 3.5734(6) 4_644 ?
La3 La1 3.7216(6) 4_645 ?
La3 La2 3.7393(6) 4_654 ?
La3 La5 3.7648(6) 4_644 ?
La4 C9 2.544(7) 2_664 ?
La4 C3 2.760(7) 2_664 ?
La4 C7 2.766(7) 2_664 ?
La4 C4 2.768(9) 3_565 ?
La4 C8 2.784(7) 2_664 ?
La4 B2 3.108(8) 2_664 ?
La4 B5 3.114(9) 2_664 ?
La4 La5 3.8754(6) . ?
La4 La10 3.8902(6) 4_654 ?
La4 La7 3.9385(6) 4_654 ?
La4 La6 3.9429(6) 4_654 ?
La5 C4 2.656(8) 2_665 ?
La5 C10 2.671(9) 3 ?
La5 C3 2.704(7) 2_664 ?
La5 C8 2.727(7) 2_665 ?
La5 C7 2.735(8) 2_664 ?
La5 B7 2.805(9) 2_665 ?
La5 B5 2.915(8) 2_664 ?
La5 La3 3.7648(6) 4_655 ?
La5 La1 3.7836(6) 4_655 ?
La5 La2 3.7940(6) 4_654 ?
La5 La1 3.8643(6) 1_556 ?
La6 C9 2.680(8) 3 ?
La6 C6 2.742(10) 2_664 ?
La6 C5 2.790(8) 3 ?
La6 B8 2.807(8) . ?
La6 B7 2.847(9) 3 ?
La6 B3 2.897(8) 3_455 ?
La6 B3 2.902(8) 4_654 ?
La6 C1 2.946(7) 2_664 ?
La6 B6 3.004(11) 2_665 ?
La6 B4 3.080(8) 3 ?
La6 B8 3.132(8) 2_664 ?
La6 La10 3.4595(6) 2_664 ?
La7 C9 2.727(7) 3 ?
La7 C2 2.743(6) 2_655 ?
La7 C5 2.759(7) 3 ?
La7 B1 2.785(8) 2_664 ?
La7 B1 2.827(7) 1_545 ?
La7 B4 2.827(8) 3 ?
La7 B5 2.914(8) 3 ?
La7 C6 2.917(10) 2_654 ?
La7 B4 3.044(8) 4_545 ?
La7 B7 3.044(8) 3 ?
La7 B8 3.069(8) . ?
La7 La1 3.6242(6) 4_645 ?
La8 C6 2.655(9) 2_664 ?
La8 C10 2.734(12) 2_664 ?
La8 C5 2.780(8) 3_565 ?
La8 C1 2.814(7) 2_664 ?
La8 B3 2.882(8) 4_654 ?
La8 C2 2.885(6) 2_664 ?
La8 B4 2.956(8) 3_565 ?
La8 B8 2.974(7) 2_664 ?
La8 B1 3.074(7) 1_554 ?
La8 La7 3.6948(6) 2_664 ?
La8 La5 3.9024(6) 4_654 ?
La9 C9 2.745(7) 3 ?
La9 B3 2.822(8) 4_655 ?
La9 C1 2.838(7) 2_665 ?
La9 B1 2.848(7) 1_545 ?
La9 C2 2.863(7) 2_655 ?
La9 B4 2.895(8) 3_556 ?
La9 B8 2.925(8) . ?
La9 C5 2.956(7) 3_556 ?
La9 B2 2.985(8) 3 ?
La9 La7 3.7781(6) 2_655 ?
La9 La10 3.8596(6) . ?
La10 C9 2.710(7) 3 ?
La10 B6 2.740(10) 2_665 ?
La10 C6 2.820(9) 2_664 ?
La10 C2 2.840(7) 2_665 ?
La10 B8 2.835(7) . ?
La10 C1 2.843(7) 2_665 ?
La10 B1 2.843(7) . ?
La10 B3 2.929(8) 4_655 ?
La10 B4 3.005(8) 4 ?
La10 B2 3.170(8) 3 ?
La10 La6 3.4595(6) 2_665 ?
La10 La3 3.5734(6) 4_655 ?
C1 B2 1.484(11) 4_554 ?
C1 B3 1.517(11) 3_455 ?
C1 La8 2.814(7) 2_665 ?
C1 La9 2.838(7) 2_664 ?
C1 La10 2.843(7) 2_664 ?
C1 La6 2.946(7) 2_665 ?
C1 La2 3.110(8) 3_455 ?
C2 B5 1.471(10) 4_544 ?
C2 B1 1.503(11) 2_664 ?
C2 La7 2.743(6) 2_654 ?
C2 La10 2.840(7) 2_664 ?
C2 La9 2.863(7) 2_654 ?
C2 La8 2.885(6) 2_665 ?
C3 B5 1.488(10) . ?
C3 La2 2.495(7) 3_455 ?
C3 La5 2.704(7) 2_665 ?
C3 La3 2.715(7) 2_665 ?
C3 La4 2.760(7) 2_665 ?
C3 La1 2.778(7) 2_665 ?
C4 B6 1.434(15) . ?
C4 La5 2.656(8) 2_664 ?
C4 La1 2.729(9) 3_455 ?
C4 La3 2.745(9) 3_455 ?
C4 La4 2.768(9) 3_465 ?
C4 La2 2.859(9) 3_454 ?
C5 B7 1.497(12) . ?
C5 B4 1.513(10) . ?
C5 La7 2.759(7) 3_455 ?
C5 La8 2.780(8) 3_465 ?
C5 La6 2.790(8) 3_455 ?
C5 La9 2.956(7) 3_454 ?
C6 B6 1.468(15) 1_556 ?
C6 La8 2.655(9) 2_665 ?
C6 La6 2.742(10) 2_665 ?
C6 La10 2.820(9) 2_665 ?
C6 La7 2.917(10) 2_655 ?
C6 La1 3.017(10) 3_456 ?
C7 B2 1.456(11) . ?
C7 La1 2.536(7) 3_456 ?
C7 La2 2.724(7) 2_655 ?
C7 La3 2.727(8) 2_655 ?
C7 La5 2.735(8) 2_665 ?
C7 La4 2.766(7) 2_665 ?
C8 B7 1.454(12) . ?
C8 La3 2.571(7) 3_455 ?
C8 La5 2.727(7) 2_664 ?
C8 La1 2.769(7) 2_665 ?
C8 La2 2.775(7) 2_654 ?
C8 La4 2.784(7) 2_665 ?
C9 B8 1.480(10) 3_455 ?
C9 La4 2.544(7) 2_665 ?
C9 La6 2.680(8) 3_455 ?
C9 La10 2.710(7) 3_455 ?
C9 La7 2.727(7) 3_455 ?
C9 La9 2.745(7) 3_455 ?
C10 La3 2.631(10) 3_455 ?
C10 La5 2.671(9) 3_455 ?
C10 La2 2.690(9) 3_455 ?
C10 La8 2.734(12) 2_665 ?
C10 La1 2.755(10) 3_456 ?
B1 C2 1.503(11) 2_665 ?
B1 B4 1.633(10) 4 ?
B1 La7 2.785(8) 2_665 ?
B1 La7 2.827(7) 1_565 ?
B1 La9 2.848(7) 1_565 ?
B1 La8 3.074(7) 1_556 ?
B2 C1 1.484(11) 4_545 ?
B2 La2 2.783(7) 2_655 ?
B2 La3 2.939(8) 2_655 ?
B2 La9 2.985(8) 3_455 ?
B2 La4 3.108(8) 2_665 ?
B2 La10 3.170(8) 3_455 ?
B3 C1 1.517(11) 3 ?
B3 B8 1.585(11) 3 ?
B3 La9 2.822(8) 4_644 ?
B3 La8 2.882(8) 4_645 ?
B3 La6 2.897(8) 3 ?
B3 La6 2.902(8) 4_645 ?
B3 La10 2.929(8) 4_644 ?
B4 B1 1.633(10) 4_544 ?
B4 La7 2.827(8) 3_455 ?
B4 La9 2.895(8) 3_454 ?
B4 La8 2.956(8) 3_465 ?
B4 La10 3.005(8) 4_544 ?
B4 La7 3.044(8) 4_554 ?
B4 La6 3.080(8) 3_455 ?
B5 C2 1.471(10) 4 ?
B5 La3 2.841(8) 2_665 ?
B5 La5 2.915(8) 2_665 ?
B5 La7 2.914(8) 3_455 ?
B5 La4 3.114(9) 2_665 ?
B6 C6 1.468(15) 1_554 ?
B6 La1 2.688(11) 3_455 ?
B6 La10 2.740(10) 2_664 ?
B6 La2 2.855(9) 3_454 ?
B6 La6 3.004(11) 2_664 ?
B7 La5 2.805(9) 2_664 ?
B7 La6 2.847(9) 3_455 ?
B7 La1 2.916(8) 2_665 ?
B7 La7 3.044(8) 3_455 ?
B8 C9 1.480(10) 3 ?
B8 B3 1.585(11) 3_455 ?
B8 La8 2.974(7) 2_665 ?
B8 La6 3.132(8) 2_665 ?
